data_7052977
loop_
_publ_author_name
'Moorthy, Jarugu Narasimha'
'Mandal, Susovan'
'Kumar, Amrit'

_publ_section_title
;
 Photochromism of novel chromenes constrained to be part of
 [2.2]paracyclophane: remarkable &#x2018;phane&#x2019; effects on the
 colored o-quinonoid intermediates
;
_journal_issue 1
_journal_name_full 'New Journal of Chemistry'
_journal_page_first 82
_journal_paper_doi 10.1039/c2nj40575j
_journal_volume 37
_journal_year 2013
_chemical_formula_moiety 'C31 H26 O'
_chemical_formula_sum 'C31 H26 O'
_chemical_formula_weight 414.52
_chemical_name_systematic
;
?
;
_space_group_IT_number 2
_symmetry_cell_setting triclinic
_symmetry_space_group_name_Hall '-P 1'
_symmetry_space_group_name_H-M 'P -1'
_atom_sites_solution_hydrogens geom
_atom_sites_solution_primary direct
_atom_sites_solution_secondary difmap
_audit_creation_method SHELXL-97
_cell_angle_alpha 95.885(4)
_cell_angle_beta 98.485(5)
_cell_angle_gamma 103.936(4)
_cell_formula_units_Z 2
_cell_length_a 7.8416(18)
_cell_length_b 10.779(2)
_cell_length_c 13.485(3)
_cell_measurement_temperature 100(2)
_cell_volume 1082.8(4)
_computing_cell_refinement 'Bruker SAINT'
_computing_data_collection 'Bruker APEX'
_computing_data_reduction 'Bruker SAINT'
_computing_molecular_graphics 'SHELXL 5.1, XP (Sheldrick, 1994)'
_computing_publication_material SHELXS-97
_computing_structure_refinement 'SHELXL-97 (Sheldrick, 2008)'
_computing_structure_solution 'SHELXS-97 (Sheldrick, 2008)'
_diffrn_ambient_temperature 100(2)
_diffrn_measured_fraction_theta_full 0.962
_diffrn_measured_fraction_theta_max 0.962
_diffrn_measurement_device_type 'Bruker SMART APEX'
_diffrn_measurement_method 'phi and omega scans'
_diffrn_radiation_monochromator graphite
_diffrn_radiation_source 'fine-focus sealed tube'
_diffrn_radiation_type MoK\a
_diffrn_radiation_wavelength 0.71073
_diffrn_reflns_av_R_equivalents 0.0141
_diffrn_reflns_av_sigmaI/netI 0.0361
_diffrn_reflns_limit_h_max 6
_diffrn_reflns_limit_h_min -9
_diffrn_reflns_limit_k_max 12
_diffrn_reflns_limit_k_min -3
_diffrn_reflns_limit_l_max 15
_diffrn_reflns_limit_l_min -16
_diffrn_reflns_number 3264
_diffrn_reflns_theta_full 28.30
_diffrn_reflns_theta_max 25.00
_diffrn_reflns_theta_min 2.32
_exptl_absorpt_coefficient_mu 0.075
_exptl_absorpt_correction_type none
_exptl_crystal_colour colorless
_exptl_crystal_density_diffrn 1.271
_exptl_crystal_density_method 'not measured'
_exptl_crystal_description cuboidal
_exptl_crystal_F_000 440
_exptl_crystal_size_max 0.23
_exptl_crystal_size_mid 0.17
_exptl_crystal_size_min 0.12
_refine_diff_density_max 0.408
_refine_diff_density_min -0.400
_refine_diff_density_rms 0.079
_refine_ls_extinction_method none
_refine_ls_goodness_of_fit_ref 1.099
_refine_ls_hydrogen_treatment constr
_refine_ls_matrix_type full
_refine_ls_number_parameters 289
_refine_ls_number_reflns 2907
_refine_ls_number_restraints 0
_refine_ls_restrained_S_all 1.099
_refine_ls_R_factor_all 0.0924
_refine_ls_R_factor_gt 0.0764
_refine_ls_shift/su_max 0.000
_refine_ls_shift/su_mean 0.000
_refine_ls_structure_factor_coef Fsqd
_refine_ls_weighting_details 'calc w=1/[\s^2^(Fo^2^)+(0.1726P)^2^+0.0000P] where P=(Fo^2^+2Fc^2^)/3'
_refine_ls_weighting_scheme calc
_refine_ls_wR_factor_gt 0.2242
_refine_ls_wR_factor_ref 0.2441
_reflns_number_gt 2216
_reflns_number_total 2907
_reflns_threshold_expression >2sigma(I)
_cod_data_source_file c2nj40575j.txt
_cod_data_source_block CP-H
_cod_depositor_comments
;
The following automatic conversions were performed:

'_symmetry_cell_setting' value 'Triclinic' changed to 'triclinic'
according to /home/saulius/struct/CIF-dictionaries/cif_core.dic
dictionary named 'cif_core.dic' version 2.4.2 from 2011-04-26.

Automatic conversion script
Id: cif_fix_values 1891 2012-01-12 08:04:46Z andrius 
;
_cod_database_code 7052977

loop_
_symmetry_equiv_pos_as_xyz
'x, y, z'
'-x, -y, -z'

loop_
_atom_site_label
_atom_site_type_symbol
_atom_site_fract_x
_atom_site_fract_y
_atom_site_fract_z
_atom_site_U_iso_or_equiv
_atom_site_adp_type
_atom_site_occupancy
_atom_site_symmetry_multiplicity
_atom_site_calc_flag
_atom_site_refinement_flags
O1 O 0.3938(3) 0.06785(18) 0.81126(15) 0.0234(6) Uani 1 1 d .
C1 C 0.3402(5) 0.1789(3) 0.7776(2) 0.0247(9) Uani 1 1 d .
C2 C 0.2055(5) 0.1324(3) 0.6802(2) 0.0244(8) Uani 1 1 d .
H2 H 0.1088 0.1678 0.6675 0.029 Uiso 1 1 calc R
C3 C 0.2267(5) 0.0410(3) 0.6135(2) 0.0244(9) Uani 1 1 d .
H3 H 0.1505 0.0173 0.5510 0.029 Uiso 1 1 calc R
C4 C 0.3683(5) -0.0226(3) 0.6370(2) 0.0236(9) Uani 1 1 d .
C5 C 0.4462(5) -0.0081(3) 0.7392(2) 0.0219(8) Uani 1 1 d .
C6 C 0.5532(5) -0.0859(3) 0.7746(2) 0.0247(9) Uani 1 1 d .
C7 C 0.6164(5) -0.1552(3) 0.7020(3) 0.0287(9) Uani 1 1 d .
H7 H 0.7077 -0.1933 0.7224 0.034 Uiso 1 1 calc R
C8 C 0.5459(5) -0.1686(3) 0.5994(2) 0.0286(9) Uani 1 1 d .
H8 H 0.5921 -0.2137 0.5520 0.034 Uiso 1 1 calc R
C9 C 0.4072(5) -0.1151(3) 0.5674(2) 0.0251(9) Uani 1 1 d .
C10 C 0.2769(5) -0.1764(3) 0.4701(2) 0.0298(9) Uani 1 1 d .
H10A H 0.3365 -0.2209 0.4255 0.036 Uiso 1 1 calc R
H10B H 0.2417 -0.1090 0.4362 0.036 Uiso 1 1 calc R
C11 C 0.1032(5) -0.2760(3) 0.4889(2) 0.0319(9) Uani 1 1 d .
H11A H 0.0009 -0.2415 0.4720 0.038 Uiso 1 1 calc R
H11B H 0.0835 -0.3563 0.4439 0.038 Uiso 1 1 calc R
C12 C 0.1158(5) -0.3040(3) 0.5968(2) 0.0262(9) Uani 1 1 d .
C13 C 0.0505(5) -0.2321(3) 0.6672(2) 0.0245(9) Uani 1 1 d .
H13 H -0.0417 -0.1955 0.6451 0.029 Uiso 1 1 calc R
C14 C 0.1216(5) -0.2146(3) 0.7697(2) 0.0247(9) Uani 1 1 d .
H14 H 0.0775 -0.1658 0.8157 0.030 Uiso 1 1 calc R
C15 C 0.2575(5) -0.2693(3) 0.8039(2) 0.0267(9) Uani 1 1 d .
C16 C 0.2942(5) -0.3625(3) 0.7369(2) 0.0288(9) Uani 1 1 d .
H16 H 0.3669 -0.4135 0.7610 0.035 Uiso 1 1 calc R
C17 C 0.2229(5) -0.3798(3) 0.6345(2) 0.0267(9) Uani 1 1 d .
H17 H 0.2472 -0.4431 0.5906 0.032 Uiso 1 1 calc R
C18 C 0.3874(5) -0.2092(3) 0.9012(3) 0.0368(10) Uani 1 1 d .
H18A H 0.4169 -0.2774 0.9365 0.044 Uiso 1 1 calc R
H18B H 0.3301 -0.1609 0.9445 0.044 Uiso 1 1 calc R
C19 C 0.5665(5) -0.1155(3) 0.8825(2) 0.0277(9) Uani 1 1 d .
H19A H 0.5934 -0.0353 0.9286 0.033 Uiso 1 1 calc R
H19B H 0.6642 -0.1552 0.8974 0.033 Uiso 1 1 calc R
C20 C 0.2522(5) 0.2276(3) 0.8631(2) 0.0224(8) Uani 1 1 d .
C21 C 0.3121(5) 0.3528(3) 0.9146(2) 0.0271(9) Uani 1 1 d .
H21 H 0.4092 0.4101 0.8979 0.032 Uiso 1 1 calc R
C22 C 0.2280(5) 0.3929(3) 0.9911(2) 0.0307(9) Uani 1 1 d .
H22 H 0.2685 0.4770 1.0250 0.037 Uiso 1 1 calc R
C23 C 0.0844(5) 0.3083(3) 1.0171(2) 0.0307(9) Uani 1 1 d .
H23 H 0.0286 0.3351 1.0685 0.037 Uiso 1 1 calc R
C24 C 0.0240(5) 0.1834(3) 0.9662(2) 0.0295(9) Uani 1 1 d .
H24 H -0.0720 0.1260 0.9838 0.035 Uiso 1 1 calc R
C25 C 0.1065(5) 0.1437(3) 0.8890(2) 0.0257(9) Uani 1 1 d .
H25 H 0.0638 0.0602 0.8542 0.031 Uiso 1 1 calc R
C26 C 0.5043(5) 0.2788(3) 0.7606(2) 0.0222(8) Uani 1 1 d .
C27 C 0.4832(5) 0.3700(3) 0.6965(2) 0.0282(9) Uani 1 1 d .
H27 H 0.3700 0.3687 0.6632 0.034 Uiso 1 1 calc R
C28 C 0.6321(5) 0.4630(3) 0.6825(3) 0.0314(10) Uani 1 1 d .
H28 H 0.6172 0.5246 0.6408 0.038 Uiso 1 1 calc R
C29 C 0.8016(5) 0.4646(3) 0.7299(2) 0.0315(10) Uani 1 1 d .
H29 H 0.9001 0.5268 0.7198 0.038 Uiso 1 1 calc R
C30 C 0.8244(5) 0.3736(3) 0.7923(2) 0.0310(9) Uani 1 1 d .
H30 H 0.9381 0.3730 0.8236 0.037 Uiso 1 1 calc R
C31 C 0.6731(5) 0.2817(3) 0.8079(2) 0.0270(9) Uani 1 1 d .
H31 H 0.6877 0.2217 0.8512 0.032 Uiso 1 1 calc R

loop_
_atom_site_aniso_label
_atom_site_aniso_U_11
_atom_site_aniso_U_22
_atom_site_aniso_U_33
_atom_site_aniso_U_23
_atom_site_aniso_U_13
_atom_site_aniso_U_12
O1 0.0252(18) 0.0160(10) 0.0286(12) 0.0038(8) 0.0014(11) 0.0063(10)
C1 0.026(3) 0.0179(15) 0.0306(18) 0.0071(12) -0.0016(16) 0.0098(16)
C2 0.018(3) 0.0242(16) 0.0314(18) 0.0110(12) 0.0035(16) 0.0039(15)
C3 0.022(3) 0.0225(16) 0.0250(17) 0.0068(12) -0.0019(15) 0.0009(15)
C4 0.020(3) 0.0153(15) 0.0328(18) 0.0061(12) 0.0029(15) 0.0000(14)
C5 0.017(3) 0.0141(14) 0.0307(18) 0.0016(11) 0.0012(15) -0.0019(14)
C6 0.016(3) 0.0182(15) 0.0347(18) 0.0029(12) -0.0027(15) -0.0006(15)
C7 0.019(3) 0.0186(15) 0.045(2) 0.0021(13) 0.0025(17) 0.0030(15)
C8 0.031(3) 0.0198(15) 0.035(2) 0.0036(13) 0.0124(17) 0.0043(15)
C9 0.024(3) 0.0202(15) 0.0283(17) 0.0081(12) 0.0054(16) -0.0028(15)
C10 0.034(3) 0.0220(15) 0.0309(18) 0.0050(12) 0.0063(16) 0.0021(16)
C11 0.033(3) 0.0293(17) 0.0284(18) 0.0042(13) 0.0003(16) 0.0010(16)
C12 0.020(3) 0.0185(15) 0.0321(18) 0.0033(12) -0.0027(16) -0.0047(15)
C13 0.015(3) 0.0168(15) 0.0382(19) 0.0068(12) 0.0014(16) -0.0011(15)
C14 0.028(3) 0.0140(14) 0.0313(18) 0.0063(12) 0.0088(16) 0.0004(14)
C15 0.028(3) 0.0175(15) 0.0321(18) 0.0094(12) 0.0054(16) -0.0019(15)
C16 0.029(3) 0.0201(16) 0.039(2) 0.0110(13) 0.0067(17) 0.0070(16)
C17 0.027(3) 0.0155(14) 0.0351(19) 0.0013(12) 0.0053(16) 0.0015(15)
C18 0.038(3) 0.0323(18) 0.036(2) 0.0079(14) -0.0009(18) 0.0048(18)
C19 0.024(3) 0.0254(16) 0.0327(18) 0.0038(13) -0.0016(16) 0.0090(16)
C20 0.020(3) 0.0237(15) 0.0233(16) 0.0064(12) -0.0015(15) 0.0081(15)
C21 0.022(3) 0.0261(16) 0.0308(18) 0.0039(13) 0.0014(16) 0.0044(16)
C22 0.031(3) 0.0268(17) 0.0325(19) -0.0012(13) 0.0017(17) 0.0085(17)
C23 0.030(3) 0.0331(17) 0.0323(18) 0.0070(14) 0.0072(17) 0.0131(17)
C24 0.030(3) 0.0261(17) 0.0359(18) 0.0112(13) 0.0104(17) 0.0094(16)
C25 0.022(3) 0.0194(15) 0.0352(18) 0.0078(12) 0.0016(16) 0.0058(15)
C26 0.021(3) 0.0169(15) 0.0275(16) 0.0006(11) 0.0020(15) 0.0057(15)
C27 0.028(3) 0.0227(16) 0.0370(19) 0.0075(13) 0.0084(16) 0.0105(15)
C28 0.033(3) 0.0190(16) 0.046(2) 0.0099(13) 0.0116(19) 0.0097(16)
C29 0.032(3) 0.0201(16) 0.040(2) -0.0003(13) 0.0126(18) -0.0002(16)
C30 0.033(3) 0.0243(16) 0.0328(18) -0.0012(13) 0.0059(16) 0.0038(16)
C31 0.027(3) 0.0207(16) 0.0314(18) 0.0040(12) 0.0027(16) 0.0035(16)

loop_
_atom_type_symbol
_atom_type_description
_atom_type_scat_dispersion_real
_atom_type_scat_dispersion_imag
_atom_type_scat_source
C C 0.0033 0.0016 'International Tables Vol C Tables 4.2.6.8 and 6.1.1.4'
H H 0.0000 0.0000 'International Tables Vol C Tables 4.2.6.8 and 6.1.1.4'
O O 0.0106 0.0060 'International Tables Vol C Tables 4.2.6.8 and 6.1.1.4'

loop_
_geom_angle_atom_site_label_1
_geom_angle_atom_site_label_2
_geom_angle_atom_site_label_3
_geom_angle
C5 O1 C1 115.6(2)
O1 C1 C2 108.0(2)
O1 C1 C26 109.5(3)
C2 C1 C26 110.7(2)
O1 C1 C20 104.4(2)
C2 C1 C20 110.7(3)
C26 C1 C20 113.3(2)
C3 C2 C1 119.4(3)
C3 C2 H2 120.3
C1 C2 H2 120.3
C2 C3 C4 120.4(3)
C2 C3 H3 119.8
C4 C3 H3 119.8
C5 C4 C9 118.6(3)
C5 C4 C3 116.5(3)
C9 C4 C3 123.9(3)
O1 C5 C6 116.7(3)
O1 C5 C4 120.4(3)
C6 C5 C4 121.9(3)
C7 C6 C5 116.5(3)
C7 C6 C19 121.2(3)
C5 C6 C19 121.1(3)
C6 C7 C8 121.4(3)
C6 C7 H7 119.3
C8 C7 H7 119.3
C9 C8 C7 120.3(3)
C9 C8 H8 119.9
C7 C8 H8 119.9
C8 C9 C4 118.2(3)
C8 C9 C10 119.6(3)
C4 C9 C10 120.8(3)
C9 C10 C11 112.8(2)
C9 C10 H10A 109.0
C11 C10 H10A 109.0
C9 C10 H10B 109.0
C11 C10 H10B 109.0
H10A C10 H10B 107.8
C12 C11 C10 113.1(3)
C12 C11 H11A 109.0
C10 C11 H11A 109.0
C12 C11 H11B 109.0
C10 C11 H11B 109.0
H11A C11 H11B 107.8
C17 C12 C13 117.0(3)
C17 C12 C11 121.7(3)
C13 C12 C11 119.9(3)
C14 C13 C12 120.7(3)
C14 C13 H13 119.6
C12 C13 H13 119.6
C15 C14 C13 120.4(3)
C15 C14 H14 119.8
C13 C14 H14 119.8
C14 C15 C16 117.8(3)
C14 C15 C18 120.4(3)
C16 C15 C18 120.4(3)
C17 C16 C15 120.3(3)
C17 C16 H16 119.8
C15 C16 H16 119.8
C12 C17 C16 120.8(3)
C12 C17 H17 119.6
C16 C17 H17 119.6
C15 C18 C19 112.8(3)
C15 C18 H18A 109.0
C19 C18 H18A 109.0
C15 C18 H18B 109.0
C19 C18 H18B 109.0
H18A C18 H18B 107.8
C6 C19 C18 112.4(3)
C6 C19 H19A 109.1
C18 C19 H19A 109.1
C6 C19 H19B 109.1
C18 C19 H19B 109.1
H19A C19 H19B 107.9
C25 C20 C21 118.9(3)
C25 C20 C1 118.8(3)
C21 C20 C1 122.4(3)
C20 C21 C22 120.4(3)
C20 C21 H21 119.8
C22 C21 H21 119.8
C23 C22 C21 120.3(3)
C23 C22 H22 119.9
C21 C22 H22 119.9
C22 C23 C24 119.7(3)
C22 C23 H23 120.2
C24 C23 H23 120.2
C23 C24 C25 120.1(3)
C23 C24 H24 119.9
C25 C24 H24 119.9
C24 C25 C20 120.6(3)
C24 C25 H25 119.7
C20 C25 H25 119.7
C31 C26 C27 119.0(3)
C31 C26 C1 121.3(3)
C27 C26 C1 119.8(3)
C28 C27 C26 120.0(3)
C28 C27 H27 120.0
C26 C27 H27 120.0
C29 C28 C27 120.7(3)
C29 C28 H28 119.6
C27 C28 H28 119.6
C28 C29 C30 119.8(3)
C28 C29 H29 120.1
C30 C29 H29 120.1
C29 C30 C31 119.1(3)
C29 C30 H30 120.4
C31 C30 H30 120.4
C26 C31 C30 121.4(3)
C26 C31 H31 119.3
C30 C31 H31 119.3

loop_
_geom_bond_atom_site_label_1
_geom_bond_atom_site_label_2
_geom_bond_distance
O1 C5 1.378(3)
O1 C1 1.454(3)
C1 C2 1.514(5)
C1 C26 1.529(5)
C1 C20 1.538(4)
C2 C3 1.323(4)
C2 H2 0.9300
C3 C4 1.452(5)
C3 H3 0.9300
C4 C5 1.399(5)
C4 C9 1.417(4)
C5 C6 1.393(4)
C6 C7 1.390(4)
C6 C19 1.515(4)
C7 C8 1.392(5)
C7 H7 0.9300
C8 C9 1.384(5)
C8 H8 0.9300
C9 C10 1.518(5)
C10 C11 1.589(5)
C10 H10A 0.9700
C10 H10B 0.9700
C11 C12 1.511(4)
C11 H11A 0.9700
C11 H11B 0.9700
C12 C17 1.386(5)
C12 C13 1.395(4)
C13 C14 1.388(5)
C13 H13 0.9300
C14 C15 1.382(5)
C14 H14 0.9300
C15 C16 1.392(4)
C15 C18 1.514(5)
C16 C17 1.387(5)
C16 H16 0.9300
C17 H17 0.9300
C18 C19 1.591(5)
C18 H18A 0.9700
C18 H18B 0.9700
C19 H19A 0.9700
C19 H19B 0.9700
C20 C25 1.389(4)
C20 C21 1.390(4)
C21 C22 1.390(4)
C21 H21 0.9300
C22 C23 1.382(5)
C22 H22 0.9300
C23 C24 1.383(5)
C23 H23 0.9300
C24 C25 1.388(4)
C24 H24 0.9300
C25 H25 0.9300
C26 C31 1.374(5)
C26 C27 1.396(4)
C27 C28 1.394(5)
C27 H27 0.9300
C28 C29 1.383(5)
C28 H28 0.9300
C29 C30 1.384(4)
C29 H29 0.9300
C30 C31 1.408(5)
C30 H30 0.9300
C31 H31 0.9300

loop_
_geom_torsion_atom_site_label_1
_geom_torsion_atom_site_label_2
_geom_torsion_atom_site_label_3
_geom_torsion_atom_site_label_4
_geom_torsion
C5 O1 C1 C2 50.4(3)
C5 O1 C1 C26 -70.2(3)
C5 O1 C1 C20 168.2(3)
O1 C1 C2 C3 -37.7(4)
C26 C1 C2 C3 82.1(3)
C20 C1 C2 C3 -151.5(3)
C1 C2 C3 C4 5.5(5)
C2 C3 C4 C5 16.4(5)
C2 C3 C4 C9 -175.7(3)
C1 O1 C5 C6 158.7(3)
C1 O1 C5 C4 -32.5(4)
C9 C4 C5 O1 -171.3(3)
C3 C4 C5 O1 -2.7(4)
C9 C4 C5 C6 -3.1(5)
C3 C4 C5 C6 165.4(3)
O1 C5 C6 C7 -175.5(3)
C4 C5 C6 C7 16.0(5)
O1 C5 C6 C19 17.2(5)
C4 C5 C6 C19 -151.3(3)
C5 C6 C7 C8 -13.7(5)
C19 C6 C7 C8 153.6(3)
C6 C7 C8 C9 -1.5(5)
C7 C8 C9 C4 14.7(5)
C7 C8 C9 C10 -151.8(3)
C5 C4 C9 C8 -12.4(5)
C3 C4 C9 C8 180.0(3)
C5 C4 C9 C10 154.0(3)
C3 C4 C9 C10 -13.6(5)
C8 C9 C10 C11 94.3(3)
C4 C9 C10 C11 -71.8(3)
C9 C10 C11 C12 -8.6(4)
C10 C11 C12 C17 -73.3(4)
C10 C11 C12 C13 92.9(4)
C17 C12 C13 C14 14.2(5)
C11 C12 C13 C14 -152.7(3)
C12 C13 C14 C15 -0.6(5)
C13 C14 C15 C16 -13.1(5)
C13 C14 C15 C18 153.6(3)
C14 C15 C16 C17 13.1(5)
C18 C15 C16 C17 -153.6(3)
C13 C12 C17 C16 -14.2(5)
C11 C12 C17 C16 152.4(3)
C15 C16 C17 C12 0.7(5)
C14 C15 C18 C19 -95.8(4)
C16 C15 C18 C19 70.6(4)
C7 C6 C19 C18 -96.2(4)
C5 C6 C19 C18 70.5(4)
C15 C18 C19 C6 11.5(4)
O1 C1 C20 C25 -58.1(4)
C2 C1 C20 C25 57.8(3)
C26 C1 C20 C25 -177.2(3)
O1 C1 C20 C21 122.4(3)
C2 C1 C20 C21 -121.6(3)
C26 C1 C20 C21 3.4(4)
C25 C20 C21 C22 0.3(5)
C1 C20 C21 C22 179.7(3)
C20 C21 C22 C23 0.4(5)
C21 C22 C23 C24 -0.3(5)
C22 C23 C24 C25 -0.5(5)
C23 C24 C25 C20 1.2(5)
C21 C20 C25 C24 -1.1(5)
C1 C20 C25 C24 179.5(3)
O1 C1 C26 C31 -23.0(4)
C2 C1 C26 C31 -141.9(3)
C20 C1 C26 C31 93.1(3)
O1 C1 C26 C27 157.6(2)
C2 C1 C26 C27 38.7(3)
C20 C1 C26 C27 -86.3(3)
C31 C26 C27 C28 -0.8(4)
C1 C26 C27 C28 178.6(2)
C26 C27 C28 C29 1.3(4)
C27 C28 C29 C30 -0.3(4)
C28 C29 C30 C31 -1.1(4)
C27 C26 C31 C30 -0.6(4)
C1 C26 C31 C30 180.0(2)
C29 C30 C31 C26 1.6(4)
